data_7109778
loop_
_publ_author_name
'Hok-Ming Ko'
'Karen Ka-Yan Kung'
'Jian-Fang Cui'
'Man-Kin Wong'

_publ_section_title
;
 Bis-cyclometallated gold(III) complexes as efficient catalysts for
 synthesis of propargylamines and alkylated indoles
;
_journal_name_full Chem.Commun.
_journal_page_first 8869
_journal_paper_doi 10.1039/c3cc44828b
_journal_volume 49
_journal_year 2013
_chemical_formula_sum 'C30 H20 Au B F4 N2'
_chemical_formula_weight 692.26
_chemical_name_systematic
;
 ?
;
_space_group_IT_number 14
_symmetry_cell_setting monoclinic
_symmetry_space_group_name_Hall '-P 2yn'
_symmetry_space_group_name_H-M 'P 1 21/n 1'
_atom_sites_solution_hydrogens geom
_atom_sites_solution_primary direct
_atom_sites_solution_secondary difmap
_audit_creation_method SHELXL-97
_cell_angle_alpha 90.00
_cell_angle_beta 93.8440(10)
_cell_angle_gamma 90.00
_cell_formula_units_Z 4
_cell_length_a 15.2230(3)
_cell_length_b 7.6173(2)
_cell_length_c 20.9299(4)
_cell_measurement_reflns_used 9906
_cell_measurement_temperature 296(2)
_cell_measurement_theta_max 27.10
_cell_measurement_theta_min 2.68
_cell_volume 2421.53(9)
_computing_cell_refinement 'Bruker APEXII'
_computing_data_collection 'Bruker APEXII'
_computing_data_reduction 'Bruker SAINT'
_computing_molecular_graphics 'Bruker SHELXTL'
_computing_publication_material 'Bruker SHELXTL'
_computing_structure_refinement 'SHELXL-97 (Sheldrick, 1997)'
_computing_structure_solution 'SHELXS-97 (Sheldrick, 1990)'
_diffrn_ambient_temperature 296(2)
_diffrn_measured_fraction_theta_full 0.977
_diffrn_measured_fraction_theta_max 0.977
_diffrn_measurement_device_type 'Bruker APEXII CCD area detector'
_diffrn_measurement_method 'phi and omega scans'
_diffrn_radiation_monochromator graphite
_diffrn_radiation_source 'fine-focus sealed tube'
_diffrn_radiation_type MoK\a
_diffrn_radiation_wavelength 0.71073
_diffrn_reflns_av_R_equivalents 0.0657
_diffrn_reflns_av_sigmaI/netI 0.0492
_diffrn_reflns_limit_h_max 19
_diffrn_reflns_limit_h_min -19
_diffrn_reflns_limit_k_max 9
_diffrn_reflns_limit_k_min -9
_diffrn_reflns_limit_l_max 27
_diffrn_reflns_limit_l_min -26
_diffrn_reflns_number 28180
_diffrn_reflns_theta_full 27.51
_diffrn_reflns_theta_max 27.51
_diffrn_reflns_theta_min 1.60
_exptl_absorpt_coefficient_mu 6.130
_exptl_absorpt_correction_T_max 0.7456
_exptl_absorpt_correction_T_min 0.3707
_exptl_absorpt_correction_type multi-scan
_exptl_absorpt_process_details 'SAINT ver 7.34; Bruker SADABS'
_exptl_crystal_colour colourless
_exptl_crystal_density_diffrn 1.899
_exptl_crystal_density_meas 0
_exptl_crystal_density_method 'not measured'
_exptl_crystal_description needle
_exptl_crystal_F_000 1336
_exptl_crystal_size_max 0.50
_exptl_crystal_size_mid 0.22
_exptl_crystal_size_min 0.10
_refine_diff_density_max 2.458
_refine_diff_density_min -2.017
_refine_diff_density_rms 0.276
_refine_ls_extinction_method none
_refine_ls_goodness_of_fit_ref 1.003
_refine_ls_hydrogen_treatment mixed
_refine_ls_matrix_type full
_refine_ls_number_parameters 363
_refine_ls_number_reflns 5427
_refine_ls_number_restraints 0
_refine_ls_restrained_S_all 1.003
_refine_ls_R_factor_all 0.0628
_refine_ls_R_factor_gt 0.0529
_refine_ls_shift/su_max 0.002
_refine_ls_shift/su_mean 0.000
_refine_ls_structure_factor_coef Fsqd
_refine_ls_weighting_details 'calc w=1/[\s^2^(Fo^2^)+(0.0482P)^2^+58.2274P] where P=(Fo^2^+2Fc^2^)/3'
_refine_ls_weighting_scheme calc
_refine_ls_wR_factor_gt 0.1556
_refine_ls_wR_factor_ref 0.1627
_reflns_number_gt 4521
_reflns_number_total 5427
_reflns_threshold_expression >2sigma(I)
_cod_data_source_file c3cc44828b.txt
_cod_data_source_block karn19
_cod_original_sg_symbol_H-M P2(1)/n
_cod_database_code 7109778

loop_
_symmetry_equiv_pos_as_xyz
'x, y, z'
'-x+1/2, y+1/2, -z+1/2'
'-x, -y, -z'
'x-1/2, -y-1/2, z-1/2'

loop_
_atom_site_label
_atom_site_type_symbol
_atom_site_fract_x
_atom_site_fract_y
_atom_site_fract_z
_atom_site_U_iso_or_equiv
_atom_site_adp_type
_atom_site_occupancy
_atom_site_symmetry_multiplicity
_atom_site_calc_flag
_atom_site_refinement_flags
Au1 Au 0.182594(8) 0.983656(18) 0.268413(7) 0.03408(3) Uani 1 1 d .
N1 N 0.0722(2) 0.8979(4) 0.20465(14) 0.0366(8) Uani 1 1 d .
N2 N 0.1307(2) 1.0732(4) 0.35685(15) 0.0387(8) Uani 1 1 d .
C1 C 0.0902(2) 0.8968(5) 0.14266(17) 0.0379(10) Uani 1 1 d .
C2 C 0.0273(3) 0.8475(7) 0.09334(19) 0.0538(13) Uani 1 1 d .
H2A H 0.0396 0.8521 0.0504 0.065 Uiso 1 1 calc R
C3 C -0.0529(3) 0.7926(8) 0.1119(2) 0.0635(15) Uani 1 1 d .
H3A H -0.0967 0.7659 0.0803 0.076 Uiso 1 1 calc R
C4 C -0.0723(3) 0.7746(6) 0.1760(2) 0.0482(12) Uani 1 1 d .
C5 C -0.1528(3) 0.7093(7) 0.1951(3) 0.0623(15) Uani 1 1 d .
H5A H -0.1958 0.6736 0.1641 0.075 Uiso 1 1 calc R
C6 C -0.1687(3) 0.6977(8) 0.2569(3) 0.0679(17) Uani 1 1 d .
H6A H -0.2236 0.6603 0.2684 0.081 Uiso 1 1 calc R
C7 C -0.1023(3) 0.7421(7) 0.3055(2) 0.0546(13) Uani 1 1 d .
H7A H -0.104(3) 0.716(6) 0.346(2) 0.047(12) Uiso 1 1 d .
C8 C -0.0217(3) 0.8044(5) 0.28669(19) 0.0414(10) Uani 1 1 d .
H8A H 0.0230 0.8312 0.3176 0.050 Uiso 1 1 calc R
C9 C -0.0076(2) 0.8268(5) 0.2225(2) 0.0406(10) Uani 1 1 d .
C10 C 0.1787(3) 0.9533(6) 0.1315(2) 0.0473(11) Uani 1 1 d .
C11 C 0.2391(3) 0.9859(5) 0.1825(2) 0.0477(11) Uani 1 1 d .
C12 C 0.3227(3) 1.0503(6) 0.1731(2) 0.0475(11) Uani 1 1 d .
H12A H 0.3616 1.0780 0.2078 0.057 Uiso 1 1 calc R
C13 C 0.3467(3) 1.0720(7) 0.1118(2) 0.0561(13) Uani 1 1 d .
H13A H 0.4022 1.1170 0.1051 0.067 Uiso 1 1 calc R
C14 C 0.2916(3) 1.0294(7) 0.0603(2) 0.0575(14) Uani 1 1 d .
H14A H 0.3101 1.0365 0.0190 0.069 Uiso 1 1 calc R
C15 C 0.2063(4) 0.9746(7) 0.0713(2) 0.0594(14) Uani 1 1 d .
H15A H 0.1670 0.9519 0.0364 0.071 Uiso 1 1 calc R
C16 C 0.1879(3) 1.0541(5) 0.4072(2) 0.0413(10) Uani 1 1 d .
C17 C 0.1641(3) 1.0876(8) 0.4698(2) 0.0615(15) Uani 1 1 d .
H17A H 0.2026 1.0643 0.5052 0.074 Uiso 1 1 calc R
C18 C 0.0837(4) 1.1544(8) 0.4764(2) 0.0622(15) Uani 1 1 d .
H18A H 0.071(3) 1.164(6) 0.5254(19) 0.041(11) Uiso 1 1 d .
C19 C 0.0255(3) 1.1954(6) 0.4259(2) 0.0500(12) Uani 1 1 d .
C20 C -0.0589(3) 1.2823(8) 0.4284(2) 0.0646(16) Uani 1 1 d .
H20A H -0.0775 1.3119 0.4684 0.078 Uiso 1 1 calc R
C21 C -0.1102(3) 1.3215(7) 0.3781(3) 0.0634(15) Uani 1 1 d .
H21A H -0.178(2) 1.366(4) 0.3735(15) 0.016(8) Uiso 1 1 d .
C22 C -0.0846(3) 1.2774(6) 0.3166(2) 0.0514(12) Uani 1 1 d .
H22A H -0.1217 1.3040 0.2807 0.062 Uiso 1 1 calc R
C23 C -0.0047(2) 1.1948(5) 0.3089(2) 0.0428(10) Uani 1 1 d .
H23A H 0.0126 1.1675 0.2683 0.051 Uiso 1 1 calc R
C24 C 0.0487(2) 1.1539(5) 0.36305(17) 0.0360(9) Uani 1 1 d .
C25 C 0.2770(3) 0.9876(6) 0.3946(2) 0.0454(11) Uani 1 1 d .
C26 C 0.2922(3) 0.9691(6) 0.3299(2) 0.0434(11) Uani 1 1 d .
C27 C 0.3738(3) 0.9064(6) 0.3125(2) 0.0538(13) Uani 1 1 d .
H27A H 0.378(2) 0.891(4) 0.2757(14) 0.013(7) Uiso 1 1 d .
C28 C 0.4392(3) 0.8713(7) 0.3619(3) 0.0587(14) Uani 1 1 d .
H28A H 0.4937 0.8287 0.3516 0.070 Uiso 1 1 calc R
C29 C 0.4236(3) 0.8984(7) 0.4232(3) 0.0652(16) Uani 1 1 d .
H29A H 0.4685 0.8804 0.4549 0.078 Uiso 1 1 calc R
C30 C 0.3426(3) 0.9524(8) 0.4402(3) 0.0634(16) Uani 1 1 d .
H30A H 0.334(3) 0.981(5) 0.486(2) 0.035(11) Uiso 1 1 d .
B1 B 0.1756(4) 0.7798(9) -0.1036(3) 0.0565(16) Uani 1 1 d .
F1 F 0.2134(4) 0.6117(7) -0.0987(2) 0.158(2) Uani 1 1 d .
F2 F 0.1152(2) 0.7786(7) -0.05891(16) 0.1144(16) Uani 1 1 d .
F3 F 0.2388(3) 0.8950(6) -0.08822(19) 0.1185(14) Uani 1 1 d .
F4 F 0.1384(2) 0.7998(5) -0.16347(13) 0.0819(12) Uani 1 1 d .

loop_
_atom_site_aniso_label
_atom_site_aniso_U_11
_atom_site_aniso_U_22
_atom_site_aniso_U_33
_atom_site_aniso_U_23
_atom_site_aniso_U_13
_atom_site_aniso_U_12
Au1 0.02696(6) 0.03429(6) 0.04168(7) -0.00543(5) 0.00737(5) 0.00072(5)
N1 0.0327(14) 0.0390(15) 0.0373(14) -0.0103(13) -0.0040(12) 0.0025(13)
N2 0.0436(15) 0.0304(14) 0.0436(15) -0.0032(13) 0.0143(13) 0.0071(13)
C1 0.0382(17) 0.0427(19) 0.0325(16) 0.0019(15) 0.0003(14) -0.0034(16)
C2 0.049(2) 0.080(3) 0.0331(17) -0.0187(19) 0.0012(17) -0.003(2)
C3 0.046(2) 0.090(3) 0.054(2) -0.003(3) -0.008(2) -0.018(2)
C4 0.0312(17) 0.052(2) 0.061(2) -0.005(2) 0.0034(17) -0.0011(17)
C5 0.0286(18) 0.075(3) 0.082(3) -0.017(3) -0.002(2) -0.008(2)
C6 0.038(2) 0.070(3) 0.097(4) 0.000(3) 0.013(2) -0.006(2)
C7 0.042(2) 0.062(3) 0.061(2) 0.011(2) 0.0108(19) -0.009(2)
C8 0.0375(18) 0.0414(19) 0.0456(19) 0.0011(16) 0.0056(16) 0.0001(16)
C9 0.0244(15) 0.0425(19) 0.055(2) 0.0018(17) 0.0039(15) 0.0090(14)
C10 0.047(2) 0.0378(19) 0.059(2) 0.0003(18) 0.0211(17) 0.0011(17)
C11 0.0455(18) 0.0423(19) 0.059(2) -0.0158(16) 0.0287(16) 0.0024(16)
C12 0.0426(19) 0.046(2) 0.054(2) -0.0198(17) 0.0062(17) 0.0022(18)
C13 0.050(2) 0.056(2) 0.065(2) -0.006(2) 0.0270(18) -0.006(2)
C14 0.062(2) 0.072(3) 0.042(2) -0.007(2) 0.0238(18) -0.011(2)
C15 0.068(3) 0.063(3) 0.050(2) -0.012(2) 0.020(2) -0.005(2)
C16 0.0353(17) 0.0406(18) 0.048(2) 0.0029(17) 0.0061(16) 0.0007(16)
C17 0.049(2) 0.083(3) 0.052(2) -0.003(2) 0.004(2) -0.007(3)
C18 0.069(3) 0.078(3) 0.042(2) -0.005(2) 0.015(2) 0.002(3)
C19 0.051(2) 0.054(2) 0.048(2) 0.0007(18) 0.0199(17) 0.005(2)
C20 0.051(2) 0.089(4) 0.055(2) -0.012(2) 0.020(2) 0.006(3)
C21 0.049(2) 0.069(3) 0.074(3) -0.018(2) 0.016(2) 0.014(2)
C22 0.0368(18) 0.051(2) 0.068(3) -0.004(2) 0.0150(18) 0.0121(17)
C23 0.0355(17) 0.0424(19) 0.053(2) -0.0122(16) 0.0182(15) 0.0022(16)
C24 0.0304(15) 0.0388(17) 0.0403(17) -0.0059(15) 0.0140(13) -0.0044(14)
C25 0.0409(19) 0.050(2) 0.046(2) -0.0031(17) 0.0051(17) -0.0030(17)
C26 0.0282(16) 0.047(2) 0.054(2) 0.0007(18) -0.0023(16) -0.0010(16)
C27 0.0364(18) 0.053(2) 0.073(3) -0.004(2) 0.0144(19) 0.0060(19)
C28 0.0315(19) 0.056(3) 0.088(3) -0.002(3) -0.002(2) 0.0054(19)
C29 0.041(2) 0.067(3) 0.085(3) 0.003(3) -0.015(2) 0.002(2)
C30 0.041(2) 0.069(3) 0.080(3) -0.006(3) 0.000(2) 0.007(2)
B1 0.049(3) 0.074(3) 0.046(2) 0.005(2) -0.001(2) -0.006(3)
F1 0.253(5) 0.124(3) 0.088(2) -0.015(3) -0.062(3) 0.064(4)
F2 0.0801(19) 0.201(4) 0.0650(18) -0.013(2) 0.0239(16) -0.057(2)
F3 0.108(2) 0.157(3) 0.091(2) -0.007(2) 0.010(2) -0.084(2)
F4 0.0723(18) 0.132(3) 0.0403(13) 0.0006(17) -0.0028(13) -0.020(2)

loop_
_atom_type_symbol
_atom_type_description
_atom_type_scat_dispersion_real
_atom_type_scat_dispersion_imag
_atom_type_scat_source
C C 0.0033 0.0016 'International Tables Vol C Tables 4.2.6.8 and 6.1.1.4'
H H 0.0000 0.0000 'International Tables Vol C Tables 4.2.6.8 and 6.1.1.4'
N N 0.0061 0.0033 'International Tables Vol C Tables 4.2.6.8 and 6.1.1.4'
B B 0.0013 0.0007 'International Tables Vol C Tables 4.2.6.8 and 6.1.1.4'
F F 0.0171 0.0103 'International Tables Vol C Tables 4.2.6.8 and 6.1.1.4'
Au Au -2.0133 8.8022 'International Tables Vol C Tables 4.2.6.8 and 6.1.1.4'

loop_
_geom_angle_atom_site_label_1
_geom_angle_atom_site_label_2
_geom_angle_atom_site_label_3
_geom_angle
C26 Au1 C11 100.43(17)
C26 Au1 N2 78.94(15)
C11 Au1 N2 161.07(14)
C26 Au1 N1 159.39(15)
C11 Au1 N1 79.41(14)
N2 Au1 N1 107.87(12)
C1 N1 C9 119.4(3)
C1 N1 Au1 113.3(2)
C9 N1 Au1 126.8(2)
C16 N2 C24 120.9(3)
C16 N2 Au1 112.6(3)
C24 N2 Au1 126.4(2)
N1 C1 C2 122.4(4)
N1 C1 C10 114.0(3)
C2 C1 C10 123.7(4)
C3 C2 C1 116.6(4)
C3 C2 H2A 121.7
C1 C2 H2A 121.7
C2 C3 C4 123.4(4)
C2 C3 H3A 118.3
C4 C3 H3A 118.3
C9 C4 C3 117.2(4)
C9 C4 C5 119.4(4)
C3 C4 C5 123.4(4)
C6 C5 C4 121.1(5)
C6 C5 H5A 119.5
C4 C5 H5A 119.5
C5 C6 C7 120.7(5)
C5 C6 H6A 119.7
C7 C6 H6A 119.7
C8 C7 C6 118.3(4)
C8 C7 H7A 116(3)
C6 C7 H7A 125(3)
C9 C8 C7 120.8(4)
C9 C8 H8A 119.6
C7 C8 H8A 119.6
C8 C9 C4 119.6(4)
C8 C9 N1 120.0(3)
C4 C9 N1 120.5(4)
C15 C10 C11 117.4(4)
C15 C10 C1 122.1(4)
C11 C10 C1 120.5(4)
C10 C11 C12 121.5(4)
C10 C11 Au1 112.3(3)
C12 C11 Au1 124.7(3)
C13 C12 C11 118.6(4)
C13 C12 H12A 120.7
C11 C12 H12A 120.7
C14 C13 C12 121.6(4)
C14 C13 H13A 119.2
C12 C13 H13A 119.2
C13 C14 C15 118.2(4)
C13 C14 H14A 120.9
C15 C14 H14A 120.9
C10 C15 C14 122.3(4)
C10 C15 H15A 118.8
C14 C15 H15A 118.8
N2 C16 C17 121.5(4)
N2 C16 C25 117.0(4)
C17 C16 C25 121.4(4)
C18 C17 C16 117.3(4)
C18 C17 H17A 121.4
C16 C17 H17A 121.4
C17 C18 C19 123.7(4)
C17 C18 H18A 111(2)
C19 C18 H18A 125(2)
C18 C19 C24 118.4(4)
C18 C19 C20 127.3(4)
C24 C19 C20 114.3(4)
C21 C20 C19 124.1(5)
C21 C20 H20A 118.0
C19 C20 H20A 118.0
C20 C21 C22 119.7(5)
C20 C21 H21A 131.3(17)
C22 C21 H21A 108.1(17)
C23 C22 C21 120.7(4)
C23 C22 H22A 119.6
C21 C22 H22A 119.6
C24 C23 C22 118.5(4)
C24 C23 H23A 120.7
C22 C23 H23A 120.7
C23 C24 N2 119.9(3)
C23 C24 C19 122.6(4)
N2 C24 C19 117.4(3)
C30 C25 C26 119.9(4)
C30 C25 C16 125.3(4)
C26 C25 C16 114.7(4)
C25 C26 C27 119.6(4)
C25 C26 Au1 115.1(3)
C27 C26 Au1 123.7(3)
C26 C27 C28 117.9(4)
C26 C27 H27A 116(2)
C28 C27 H27A 126(2)
C29 C28 C27 120.8(4)
C29 C28 H28A 119.6
C27 C28 H28A 119.6
C28 C29 C30 121.1(5)
C28 C29 H29A 119.4
C30 C29 H29A 119.4
C25 C30 C29 120.5(5)
C25 C30 H30A 120(2)
C29 C30 H30A 120(2)
F3 B1 F4 113.7(5)
F3 B1 F2 110.6(5)
F4 B1 F2 112.4(4)
F3 B1 F1 107.3(5)
F4 B1 F1 108.4(5)
F2 B1 F1 103.8(5)

loop_
_geom_bond_atom_site_label_1
_geom_bond_atom_site_label_2
_geom_bond_distance
Au1 C26 2.041(4)
Au1 C11 2.046(4)
Au1 N2 2.171(3)
Au1 N1 2.175(3)
N1 C1 1.344(5)
N1 C9 1.403(5)
N2 C16 1.329(5)
N2 C24 1.404(5)
C1 C2 1.411(5)
C1 C10 1.448(6)
C2 C3 1.371(7)
C2 H2A 0.9300
C3 C4 1.400(7)
C3 H3A 0.9300
C4 C9 1.395(6)
C4 C5 1.406(6)
C5 C6 1.335(8)
C5 H5A 0.9300
C6 C7 1.425(7)
C6 H6A 0.9300
C7 C8 1.397(6)
C7 H7A 0.88(4)
C8 C9 1.385(6)
C8 H8A 0.9300
C10 C15 1.364(7)
C10 C11 1.383(6)
C11 C12 1.390(6)
C12 C13 1.368(7)
C12 H12A 0.9300
C13 C14 1.360(7)
C13 H13A 0.9300
C14 C15 1.397(7)
C14 H14A 0.9300
C15 H15A 0.9300
C16 C17 1.407(6)
C16 C25 1.488(6)
C17 C18 1.340(7)
C17 H17A 0.9300
C18 C19 1.370(6)
C18 H18A 1.06(4)
C19 C24 1.420(6)
C19 C20 1.449(7)
C20 C21 1.302(7)
C20 H20A 0.9300
C21 C22 1.412(7)
C21 H21A 1.08(3)
C22 C23 1.389(6)
C22 H22A 0.9300
C23 C24 1.385(5)
C23 H23A 0.9300
C25 C30 1.361(7)
C25 C26 1.396(6)
C26 C27 1.401(6)
C27 C28 1.412(7)
C27 H27A 0.79(3)
C28 C29 1.337(8)
C28 H28A 0.9300
C29 C30 1.370(7)
C29 H29A 0.9300
C30 H30A 1.00(4)
B1 F3 1.326(7)
B1 F4 1.349(6)
B1 F2 1.354(7)
B1 F1 1.405(8)

loop_
_geom_torsion_atom_site_label_1
_geom_torsion_atom_site_label_2
_geom_torsion_atom_site_label_3
_geom_torsion_atom_site_label_4
_geom_torsion
C26 Au1 N1 C1 -94.9(5)
C11 Au1 N1 C1 -3.5(3)
N2 Au1 N1 C1 158.5(3)
C26 Au1 N1 C9 76.7(5)
C11 Au1 N1 C9 168.2(3)
N2 Au1 N1 C9 -29.8(3)
C26 Au1 N2 C16 -8.2(3)
C11 Au1 N2 C16 -98.1(5)
N1 Au1 N2 C16 151.7(3)
C26 Au1 N2 C24 167.9(3)
C11 Au1 N2 C24 77.9(5)
N1 Au1 N2 C24 -32.2(3)
C9 N1 C1 C2 8.5(6)
Au1 N1 C1 C2 -179.2(3)
C9 N1 C1 C10 -172.6(3)
Au1 N1 C1 C10 -0.3(4)
N1 C1 C2 C3 -2.9(7)
C10 C1 C2 C3 178.3(5)
C1 C2 C3 C4 -3.7(8)
C2 C3 C4 C9 4.3(8)
C2 C3 C4 C5 -176.4(5)
C9 C4 C5 C6 0.5(8)
C3 C4 C5 C6 -178.8(5)
C4 C5 C6 C7 -3.6(8)
C5 C6 C7 C8 2.5(8)
C6 C7 C8 C9 1.7(7)
C7 C8 C9 C4 -4.7(6)
C7 C8 C9 N1 176.8(4)
C3 C4 C9 C8 -177.1(4)
C5 C4 C9 C8 3.6(6)
C3 C4 C9 N1 1.5(6)
C5 C4 C9 N1 -177.9(4)
C1 N1 C9 C8 170.9(4)
Au1 N1 C9 C8 -0.4(5)
C1 N1 C9 C4 -7.7(6)
Au1 N1 C9 C4 -178.9(3)
N1 C1 C10 C15 -174.4(4)
C2 C1 C10 C15 4.5(7)
N1 C1 C10 C11 6.4(6)
C2 C1 C10 C11 -174.7(4)
C15 C10 C11 C12 4.6(6)
C1 C10 C11 C12 -176.1(4)
C15 C10 C11 Au1 171.5(3)
C1 C10 C11 Au1 -9.3(5)
C26 Au1 C11 C10 165.5(3)
N2 Au1 C11 C10 -108.2(5)
N1 Au1 C11 C10 6.5(3)
C26 Au1 C11 C12 -28.1(4)
N2 Au1 C11 C12 58.2(6)
N1 Au1 C11 C12 172.8(4)
C10 C11 C12 C13 -3.7(6)
Au1 C11 C12 C13 -168.8(3)
C11 C12 C13 C14 -1.2(7)
C12 C13 C14 C15 4.8(8)
C11 C10 C15 C14 -0.8(7)
C1 C10 C15 C14 179.9(4)
C13 C14 C15 C10 -3.8(8)
C24 N2 C16 C17 10.2(6)
Au1 N2 C16 C17 -173.5(4)
C24 N2 C16 C25 -172.6(3)
Au1 N2 C16 C25 3.7(4)
N2 C16 C17 C18 -5.7(8)
C25 C16 C17 C18 177.2(5)
C16 C17 C18 C19 -1.8(9)
C17 C18 C19 C24 4.6(8)
C17 C18 C19 C20 -173.9(6)
C18 C19 C20 C21 178.2(6)
C24 C19 C20 C21 -0.4(8)
C19 C20 C21 C22 0.6(9)
C20 C21 C22 C23 -0.9(8)
C21 C22 C23 C24 1.1(6)
C22 C23 C24 N2 -178.9(4)
C22 C23 C24 C19 -0.9(6)
C16 N2 C24 C23 170.9(4)
Au1 N2 C24 C23 -4.8(5)
C16 N2 C24 C19 -7.1(5)
Au1 N2 C24 C19 177.2(3)
C18 C19 C24 C23 -178.1(4)
C20 C19 C24 C23 0.5(6)
C18 C19 C24 N2 -0.1(6)
C20 C19 C24 N2 178.5(4)
N2 C16 C25 C30 -176.9(5)
C17 C16 C25 C30 0.3(7)
N2 C16 C25 C26 5.9(6)
C17 C16 C25 C26 -176.9(4)
C30 C25 C26 C27 3.0(7)
C16 C25 C26 C27 -179.6(4)
C30 C25 C26 Au1 169.5(4)
C16 C25 C26 Au1 -13.1(5)
C11 Au1 C26 C25 172.2(3)
N2 Au1 C26 C25 11.5(3)
N1 Au1 C26 C25 -100.2(5)
C11 Au1 C26 C27 -21.9(4)
N2 Au1 C26 C27 177.4(4)
N1 Au1 C26 C27 65.7(6)
C25 C26 C27 C28 -2.7(7)
Au1 C26 C27 C28 -168.0(3)
C26 C27 C28 C29 -0.5(7)
C27 C28 C29 C30 3.4(8)
C26 C25 C30 C29 -0.1(8)
C16 C25 C30 C29 -177.2(5)
C28 C29 C30 C25 -3.1(9)
